data_4335107
loop_
_publ_author_name
'Qisheng Lin'
'Jordan Vetter'
'John D. Corbett'

_publ_section_title
;
 Disorder-Order Structural Transformation in Electron-Poor Sr3Au8Sn3
 Driven by Chemical Bonding Optimization
;
_journal_name_full 'Inorganic Chemistry'
_journal_page_first 6603
_journal_page_last 6609
_journal_paper_doi 10.1021/ic400626x
_journal_volume 52
_journal_year 2013
_chemical_formula_sum 'Au8 Sn3 Sr3'
_chemical_formula_weight 2194.66
_chemical_name_systematic
; 
 ? 
;
_space_group_IT_number 58
_symmetry_cell_setting orthorhombic
_symmetry_space_group_name_Hall '-P 2 2n'
_symmetry_space_group_name_H-M 'P n n m'
_atom_sites_solution_primary direct
_atom_sites_solution_secondary difmap
_audit_creation_method SHELXL-97
_cell_angle_alpha 90.00
_cell_angle_beta 90.00
_cell_angle_gamma 90.00
_cell_formula_units_Z 2
_cell_length_a 9.6082(8)
_cell_length_b 14.1709(11)
_cell_length_c 4.6719(4)
_cell_measurement_reflns_used 863
_cell_measurement_temperature 273(2)
_cell_measurement_theta_max 28.2
_cell_measurement_theta_min 2.6
_cell_volume 636.11(9)
_computing_structure_refinement 'SHELXL-97 (Sheldrick, 2008)'
_computing_structure_solution 'SHELXS-97 (Sheldrick, 2008)'
_diffrn_ambient_temperature 273(2)
_diffrn_measured_fraction_theta_full 0.978
_diffrn_measured_fraction_theta_max 0.978
_diffrn_measurement_device_type 'smart apex ccd'
_diffrn_measurement_method w/
_diffrn_radiation_monochromator graphite
_diffrn_radiation_source 'fine-focus sealed tube'
_diffrn_radiation_type MoK\a
_diffrn_radiation_wavelength 0.71073
_diffrn_reflns_av_R_equivalents 0.0625
_diffrn_reflns_av_sigmaI/netI 0.0467
_diffrn_reflns_limit_h_max 12
_diffrn_reflns_limit_h_min -12
_diffrn_reflns_limit_k_max 18
_diffrn_reflns_limit_k_min -18
_diffrn_reflns_limit_l_max 6
_diffrn_reflns_limit_l_min -6
_diffrn_reflns_number 5216
_diffrn_reflns_theta_full 28.24
_diffrn_reflns_theta_max 28.24
_diffrn_reflns_theta_min 2.56
_exptl_absorpt_coefficient_mu 110.022
_exptl_absorpt_correction_T_max 0.112
_exptl_absorpt_correction_T_min 0.075
_exptl_absorpt_correction_type empirical
_exptl_absorpt_process_details sadabs
_exptl_crystal_colour metallic
_exptl_crystal_density_diffrn 11.458
_exptl_crystal_description irregular
_exptl_crystal_F_000 1792
_exptl_crystal_size_max 0.026
_exptl_crystal_size_mid 0.020
_exptl_crystal_size_min 0.020
_refine_diff_density_max 3.812
_refine_diff_density_min -2.780
_refine_diff_density_rms 0.818
_refine_ls_extinction_coef 0.00052(9)
_refine_ls_extinction_expression Fc^*^=kFc[1+0.001xFc^2^\l^3^/sin(2\q)]^-1/4^
_refine_ls_extinction_method SHELXL
_refine_ls_goodness_of_fit_ref 1.096
_refine_ls_matrix_type full
_refine_ls_number_parameters 46
_refine_ls_number_reflns 863
_refine_ls_number_restraints 0
_refine_ls_restrained_S_all 1.096
_refine_ls_R_factor_all 0.0389
_refine_ls_R_factor_gt 0.0361
_refine_ls_shift/su_max 0.000
_refine_ls_shift/su_mean 0.000
_refine_ls_structure_factor_coef Fsqd
_refine_ls_weighting_details 'calc w=1/[\s^2^(Fo^2^)+(0.0487P)^2^+0.0000P] where P=(Fo^2^+2Fc^2^)/3'
_refine_ls_weighting_scheme calc
_refine_ls_wR_factor_gt 0.0872
_refine_ls_wR_factor_ref 0.0891
_reflns_number_gt 789
_reflns_number_total 863
_reflns_threshold_expression >2sigma(I)
_cod_data_source_file ic400626x_si_002_2.cif
_cod_data_source_block sr3Au8Sn3_LT
_cod_database_code 4335107

loop_
_symmetry_equiv_pos_as_xyz
'x, y, z'
'-x, -y, z'
'-x+1/2, y+1/2, -z+1/2'
'x+1/2, -y+1/2, -z+1/2'
'-x, -y, -z'
'x, y, -z'
'x-1/2, -y-1/2, z-1/2'
'-x-1/2, y-1/2, z-1/2'

loop_
_atom_site_label
_atom_site_type_symbol
_atom_site_fract_x
_atom_site_fract_y
_atom_site_fract_z
_atom_site_U_iso_or_equiv
_atom_site_adp_type
_atom_site_occupancy
_atom_site_symmetry_multiplicity
_atom_site_calc_flag
_atom_site_refinement_flags
Au1 Au 0.19717(8) 0.00202(4) 0.0000 0.0221(2) Uani 1 2 d S
Au2 Au 0.27877(6) 0.37394(5) 0.0000 0.0206(2) Uani 1 2 d S
Au3 Au 0.28219(7) 0.63393(4) 0.0000 0.0202(2) Uani 1 2 d S
Au4 Au 0.37617(6) 0.15900(5) 0.0000 0.0215(2) Uani 1 2 d S
Sn1 Sn 0.65512(11) 0.17287(7) 0.0000 0.0165(3) Uani 1 2 d S
Sn2 Sn 0.0000 0.0000 0.5000 0.0180(4) Uani 1 4 d S
Sr1 Sr 0.00467(13) 0.19628(11) 0.0000 0.0169(3) Uani 1 2 d S
Sr2 Sr 0.0000 0.5000 0.0000 0.0223(5) Uani 1 4 d S

loop_
_atom_site_aniso_label
_atom_site_aniso_U_11
_atom_site_aniso_U_22
_atom_site_aniso_U_33
_atom_site_aniso_U_23
_atom_site_aniso_U_13
_atom_site_aniso_U_12
Au1 0.0323(4) 0.0167(4) 0.0173(4) 0.000 0.000 -0.0001(2)
Au2 0.0214(4) 0.0273(4) 0.0130(4) 0.000 0.000 -0.0021(2)
Au3 0.0217(4) 0.0220(4) 0.0168(4) 0.000 0.000 -0.0002(2)
Au4 0.0208(4) 0.0262(4) 0.0175(3) 0.000 0.000 -0.0038(2)
Sn1 0.0177(5) 0.0183(5) 0.0135(5) 0.000 0.000 0.0035(4)
Sn2 0.0207(8) 0.0166(8) 0.0168(8) 0.000 0.000 -0.0001(5)
Sr1 0.0193(7) 0.0172(8) 0.0140(7) 0.000 0.000 -0.0009(5)
Sr2 0.0262(12) 0.0172(11) 0.0235(12) 0.000 0.000 0.0013(7)

loop_
_atom_type_symbol
_atom_type_description
_atom_type_scat_dispersion_real
_atom_type_scat_dispersion_imag
_atom_type_scat_source
Sr Sr -1.5307 3.2498 'International Tables Vol C Tables 4.2.6.8 and 6.1.1.4'
Sn Sn -0.6537 1.4246 'International Tables Vol C Tables 4.2.6.8 and 6.1.1.4'
Au Au -2.0133 8.8022 'International Tables Vol C Tables 4.2.6.8 and 6.1.1.4'

loop_
_geom_angle_atom_site_label_1
_geom_angle_atom_site_label_2
_geom_angle_atom_site_label_3
_geom_angle
_geom_angle_site_symmetry_1
_geom_angle_site_symmetry_3
Au4 Au1 Sn1 112.49(4) . 5_655
Au4 Au1 Au2 115.87(2) . 3_544
Sn1 Au1 Au2 55.282(15) 5_655 3_544
Au4 Au1 Au2 115.87(2) . 3_545
Sn1 Au1 Au2 55.282(15) 5_655 3_545
Au2 Au1 Au2 103.86(3) 3_544 3_545
Au4 Au1 Au3 57.746(15) . 3_545
Sn1 Au1 Au3 120.54(2) 5_655 3_545
Au2 Au1 Au3 171.70(3) 3_544 3_545
Au2 Au1 Au3 76.284(16) 3_545 3_545
Au4 Au1 Au3 57.746(15) . 3_544
Sn1 Au1 Au3 120.54(2) 5_655 3_544
Au2 Au1 Au3 76.284(16) 3_544 3_544
Au2 Au1 Au3 171.70(3) 3_545 3_544
Au3 Au1 Au3 102.35(2) 3_545 3_544
Au4 Au1 Sn2 113.128(15) . 1_554
Sn1 Au1 Sn2 107.742(18) 5_655 1_554
Au2 Au1 Sn2 55.377(13) 3_544 1_554
Au2 Au1 Sn2 130.90(3) 3_545 1_554
Au3 Au1 Sn2 130.74(2) 3_545 1_554
Au3 Au1 Sn2 56.118(13) 3_544 1_554
Au4 Au1 Sn2 113.128(15) . .
Sn1 Au1 Sn2 107.742(18) 5_655 .
Au2 Au1 Sn2 130.90(3) 3_544 .
Au2 Au1 Sn2 55.377(13) 3_545 .
Au3 Au1 Sn2 56.118(13) 3_545 .
Au3 Au1 Sn2 130.74(2) 3_544 .
Sn2 Au1 Sn2 101.91(2) 1_554 .
Au4 Au1 Sr1 71.60(3) . .
Sn1 Au1 Sr1 175.90(4) 5_655 .
Au2 Au1 Sr1 123.449(19) 3_544 .
Au2 Au1 Sr1 123.449(19) 3_545 .
Au3 Au1 Sr1 61.274(18) 3_545 .
Au3 Au1 Sr1 61.274(18) 3_544 .
Sn2 Au1 Sr1 69.919(18) 1_554 .
Sn2 Au1 Sr1 69.919(18) . .
Au4 Au1 Sr1 176.90(4) . 5
Sn1 Au1 Sr1 64.41(3) 5_655 5
Au2 Au1 Sr1 62.666(19) 3_544 5
Au2 Au1 Sr1 62.666(19) 3_545 5
Au3 Au1 Sr1 123.413(19) 3_545 5
Au3 Au1 Sr1 123.413(19) 3_544 5
Sn2 Au1 Sr1 68.556(18) 1_554 5
Sn2 Au1 Sr1 68.556(18) . 5
Sr1 Au1 Sr1 111.49(4) . 5
Au4 Au1 Sr2 61.909(16) . 3_545
Sn1 Au1 Sr2 66.79(2) 5_655 3_545
Au2 Au1 Sr2 115.30(2) 3_544 3_545
Au2 Au1 Sr2 56.063(15) 3_545 3_545
Au3 Au1 Sr2 57.691(14) 3_545 3_545
Au3 Au1 Sr2 116.16(2) 3_544 3_545
Sn2 Au1 Sr2 167.760(19) 1_554 3_545
Sn2 Au1 Sr2 90.279(8) . 3_545
Sr1 Au1 Sr2 116.18(2) . 3_545
Sr1 Au1 Sr2 115.89(2) 5 3_545
Au4 Au1 Sr2 61.909(16) . 3_544
Sn1 Au1 Sr2 66.79(2) 5_655 3_544
Au2 Au1 Sr2 56.063(15) 3_544 3_544
Au2 Au1 Sr2 115.30(2) 3_545 3_544
Au3 Au1 Sr2 116.16(2) 3_545 3_544
Au3 Au1 Sr2 57.691(14) 3_544 3_544
Sn2 Au1 Sr2 90.279(8) 1_554 3_544
Sn2 Au1 Sr2 167.760(19) . 3_544
Sr1 Au1 Sr2 116.18(2) . 3_544
Sr1 Au1 Sr2 115.89(2) 5 3_544
Sr2 Au1 Sr2 77.514(16) 3_545 3_544
Sn1 Au2 Sn1 119.56(4) 7_565 7_566
Sn1 Au2 Sn2 119.62(2) 7_565 3
Sn1 Au2 Sn2 119.62(2) 7_566 3
Sn1 Au2 Au1 149.84(4) 7_565 3
Sn1 Au2 Au1 60.27(2) 7_566 3
Sn2 Au2 Au1 63.051(17) 3 3
Sn1 Au2 Au1 60.27(2) 7_565 3_554
Sn1 Au2 Au1 149.84(4) 7_566 3_554
Sn2 Au2 Au1 63.051(17) 3 3_554
Au1 Au2 Au1 103.86(3) 3 3_554
Sn1 Au2 Au4 83.94(3) 7_565 .
Sn1 Au2 Au4 83.94(3) 7_566 .
Sn2 Au2 Au4 112.97(2) 3 .
Au1 Au2 Au4 124.183(16) 3 .
Au1 Au2 Au4 124.183(16) 3_554 .
Sn1 Au2 Sr2 76.73(3) 7_565 .
Sn1 Au2 Sr2 76.73(3) 7_566 .
Sn2 Au2 Sr2 106.25(2) 3 .
Au1 Au2 Sr2 74.063(19) 3 .
Au1 Au2 Sr2 74.063(19) 3_554 .
Au4 Au2 Sr2 140.78(2) . .
Sn1 Au2 Sr1 144.76(4) 7_565 7_666
Sn1 Au2 Sr1 66.93(3) 7_566 7_666
Sn2 Au2 Sr1 72.19(3) 3 7_666
Au1 Au2 Sr1 65.23(3) 3 7_666
Au1 Au2 Sr1 133.01(3) 3_554 7_666
Au4 Au2 Sr1 61.60(3) . 7_666
Sr2 Au2 Sr1 134.901(19) . 7_666
Sn1 Au2 Sr1 66.93(3) 7_565 7_665
Sn1 Au2 Sr1 144.76(4) 7_566 7_665
Sn2 Au2 Sr1 72.19(3) 3 7_665
Au1 Au2 Sr1 133.01(3) 3 7_665
Au1 Au2 Sr1 65.23(3) 3_554 7_665
Au4 Au2 Sr1 61.60(3) . 7_665
Sr2 Au2 Sr1 134.901(19) . 7_665
Sr1 Au2 Sr1 88.74(4) 7_666 7_665
Sn1 Au2 Sr1 60.84(2) 7_565 .
Sn1 Au2 Sr1 60.84(2) 7_566 .
Sn2 Au2 Sr1 176.33(3) 3 .
Au1 Au2 Sr1 118.62(2) 3 .
Au1 Au2 Sr1 118.62(2) 3_554 .
Au4 Au2 Sr1 63.37(3) . .
Sr2 Au2 Sr1 77.41(3) . .
Sr1 Au2 Sr1 105.299(17) 7_666 .
Sr1 Au2 Sr1 105.299(17) 7_665 .
Sn1 Au3 Au4 89.59(2) 5_665 3_554
Sn1 Au3 Au4 89.59(2) 5_665 3
Au4 Au3 Au4 112.45(3) 3_554 3
Sn1 Au3 Sn2 119.80(3) 5_665 3
Au4 Au3 Sn2 119.075(17) 3_554 3
Au4 Au3 Sn2 119.075(17) 3 3
Sn1 Au3 Au1 126.489(15) 5_665 3_554
Au4 Au3 Au1 57.794(17) 3_554 3_554
Au4 Au3 Au1 139.66(3) 3 3_554
Sn2 Au3 Au1 62.107(17) 3 3_554
Sn1 Au3 Au1 126.489(15) 5_665 3
Au4 Au3 Au1 139.66(3) 3_554 3
Au4 Au3 Au1 57.794(17) 3 3
Sn2 Au3 Au1 62.107(17) 3 3
Au1 Au3 Au1 102.35(2) 3_554 3
Sn1 Au3 Sr1 66.21(3) 5_665 3
Au4 Au3 Sr1 155.49(4) 3_554 3
Au4 Au3 Sr1 72.99(2) 3 3
Sn2 Au3 Sr1 73.39(3) 3 3
Au1 Au3 Sr1 133.80(3) 3_554 3
Au1 Au3 Sr1 64.22(3) 3 3
Sn1 Au3 Sr1 66.21(3) 5_665 3_554
Au4 Au3 Sr1 72.99(2) 3_554 3_554
Au4 Au3 Sr1 155.49(4) 3 3_554
Sn2 Au3 Sr1 73.39(3) 3 3_554
Au1 Au3 Sr1 64.22(3) 3_554 3_554
Au1 Au3 Sr1 133.80(3) 3 3_554
Sr1 Au3 Sr1 92.65(4) 3 3_554
Sn1 Au3 Sr2 137.40(3) 5_665 .
Au4 Au3 Sr2 68.219(18) 3_554 .
Au4 Au3 Sr2 68.219(18) 3 .
Sn2 Au3 Sr2 102.802(19) 3 .
Au1 Au3 Sr2 72.342(18) 3_554 .
Au1 Au3 Sr2 72.342(18) 3 .
Sr1 Au3 Sr2 132.56(2) 3 .
Sr1 Au3 Sr2 132.56(2) 3_554 .
Sn1 Au3 Sr1 61.29(3) 5_665 5_565
Au4 Au3 Sr1 60.595(17) 3_554 5_565
Au4 Au3 Sr1 60.595(17) 3 5_565
Sn2 Au3 Sr1 178.91(3) 3 5_565
Au1 Au3 Sr1 117.38(2) 3_554 5_565
Au1 Au3 Sr1 117.38(2) 3 5_565
Sr1 Au3 Sr1 107.324(17) 3 5_565
Sr1 Au3 Sr1 107.324(17) 3_554 5_565
Sr2 Au3 Sr1 76.11(3) . 5_565
Sn1 Au4 Au3 123.313(16) . 3_544
Sn1 Au4 Au3 123.313(16) . 3_545
Au3 Au4 Au3 112.44(3) 3_544 3_545
Sn1 Au4 Au1 131.90(4) . .
Au3 Au4 Au1 64.460(17) 3_544 .
Au3 Au4 Au1 64.460(17) 3_545 .
Sn1 Au4 Au2 102.88(3) . .
Au3 Au4 Au2 87.81(2) 3_544 .
Au3 Au4 Au2 87.81(2) 3_545 .
Au1 Au4 Au2 125.21(3) . .
Sn1 Au4 Sr1 65.60(3) . 7_666
Au3 Au4 Sr1 149.08(3) 3_544 7_666
Au3 Au4 Sr1 72.35(2) 3_545 7_666
Au1 Au4 Sr1 135.307(19) . 7_666
Au2 Au4 Sr1 61.47(3) . 7_666
Sn1 Au4 Sr1 65.60(3) . 7_665
Au3 Au4 Sr1 72.35(2) 3_544 7_665
Au3 Au4 Sr1 149.08(3) 3_545 7_665
Au1 Au4 Sr1 135.307(19) . 7_665
Au2 Au4 Sr1 61.47(3) . 7_665
Sr1 Au4 Sr1 88.60(4) 7_666 7_665
Sn1 Au4 Sr2 72.81(2) . 3_544
Au3 Au4 Sr2 62.760(15) 3_544 3_544
Au3 Au4 Sr2 131.73(3) 3_545 3_544
Au1 Au4 Sr2 72.234(17) . 3_544
Au2 Au4 Sr2 136.399(9) . 3_544
Sr1 Au4 Sr2 138.12(3) 7_666 3_544
Sr1 Au4 Sr2 78.50(2) 7_665 3_544
Sn1 Au4 Sr2 72.81(2) . 3_545
Au3 Au4 Sr2 131.73(3) 3_544 3_545
Au3 Au4 Sr2 62.760(15) 3_545 3_545
Au1 Au4 Sr2 72.234(17) . 3_545
Au2 Au4 Sr2 136.399(9) . 3_545
Sr1 Au4 Sr2 78.50(2) 7_666 3_545
Sr1 Au4 Sr2 138.12(3) 7_665 3_545
Sr2 Au4 Sr2 85.028(16) 3_544 3_545
Sn1 Au4 Sr1 167.39(4) . .
Au3 Au4 Sr1 58.864(18) 3_544 .
Au3 Au4 Sr1 58.864(18) 3_545 .
Au1 Au4 Sr1 60.71(3) . .
Au2 Au4 Sr1 64.50(3) . .
Sr1 Au4 Sr1 105.99(2) 7_666 .
Sr1 Au4 Sr1 105.99(2) 7_665 .
Sr2 Au4 Sr1 115.84(2) 3_544 .
Sr2 Au4 Sr1 115.84(2) 3_545 .
Au4 Sn1 Au2 114.86(3) . 7_666
Au4 Sn1 Au2 114.86(3) . 7_665
Au2 Sn1 Au2 119.56(4) 7_666 7_665
Au4 Sn1 Au3 106.60(4) . 5_665
Au2 Sn1 Au3 98.35(3) 7_666 5_665
Au2 Sn1 Au3 98.35(3) 7_665 5_665
Au4 Sn1 Au1 115.60(4) . 5_655
Au2 Sn1 Au1 64.45(2) 7_666 5_655
Au2 Sn1 Au1 64.45(2) 7_665 5_655
Au3 Sn1 Au1 137.79(4) 5_665 5_655
Au4 Sn1 Sr1 66.79(3) . 7_666
Au2 Sn1 Sr1 73.74(2) 7_666 7_666
Au2 Sn1 Sr1 159.72(4) 7_665 7_666
Au3 Sn1 Sr1 63.08(3) 5_665 7_666
Au1 Sn1 Sr1 134.61(2) 5_655 7_666
Au4 Sn1 Sr1 66.79(3) . 7_665
Au2 Sn1 Sr1 159.72(4) 7_666 7_665
Au2 Sn1 Sr1 73.74(2) 7_665 7_665
Au3 Sn1 Sr1 63.08(3) 5_665 7_665
Au1 Sn1 Sr1 134.61(2) 5_655 7_665
Sr1 Sn1 Sr1 89.63(4) 7_666 7_665
Au4 Sn1 Sr1 178.55(5) . 1_655
Au2 Sn1 Sr1 65.59(3) 7_666 1_655
Au2 Sn1 Sr1 65.59(3) 7_665 1_655
Au3 Sn1 Sr1 71.95(4) 5_665 1_655
Au1 Sn1 Sr1 65.84(4) 5_655 1_655
Sr1 Sn1 Sr1 112.27(3) 7_666 1_655
Sr1 Sn1 Sr1 112.27(3) 7_665 1_655
Au4 Sn1 Sr2 63.23(2) . 3_544
Au2 Sn1 Sr2 124.08(4) 7_666 3_544
Au2 Sn1 Sr2 57.915(19) 7_665 3_544
Au3 Sn1 Sr2 137.178(17) 5_665 3_544
Au1 Sn1 Sr2 68.01(2) 5_655 3_544
Sr1 Sn1 Sr2 129.79(4) 7_666 3_544
Sr1 Sn1 Sr2 75.50(3) 7_665 3_544
Sr1 Sn1 Sr2 117.78(3) 1_655 3_544
Au4 Sn1 Sr2 63.23(2) . 3_545
Au2 Sn1 Sr2 57.915(19) 7_666 3_545
Au2 Sn1 Sr2 124.08(4) 7_665 3_545
Au3 Sn1 Sr2 137.178(17) 5_665 3_545
Au1 Sn1 Sr2 68.01(2) 5_655 3_545
Sr1 Sn1 Sr2 75.50(3) 7_666 3_545
Sr1 Sn1 Sr2 129.79(4) 7_665 3_545
Sr1 Sn1 Sr2 117.78(3) 1_655 3_545
Sr2 Sn1 Sr2 78.33(2) 3_544 3_545
Au2 Sn2 Au2 180.0 7_566 3_545
Au2 Sn2 Au3 82.25(2) 7_566 7_566
Au2 Sn2 Au3 97.75(2) 3_545 7_566
Au2 Sn2 Au3 97.75(2) 7_566 3_545
Au2 Sn2 Au3 82.25(2) 3_545 3_545
Au3 Sn2 Au3 180.000(19) 7_566 3_545
Au2 Sn2 Au1 118.428(13) 7_566 1_556
Au2 Sn2 Au1 61.572(13) 3_545 1_556
Au3 Sn2 Au1 118.226(13) 7_566 1_556
Au3 Sn2 Au1 61.774(13) 3_545 1_556
Au2 Sn2 Au1 61.572(13) 7_566 5
Au2 Sn2 Au1 118.428(13) 3_545 5
Au3 Sn2 Au1 61.774(13) 7_566 5
Au3 Sn2 Au1 118.226(13) 3_545 5
Au1 Sn2 Au1 180.0 1_556 5
Au2 Sn2 Au1 61.572(13) 7_566 5_556
Au2 Sn2 Au1 118.428(13) 3_545 5_556
Au3 Sn2 Au1 61.774(13) 7_566 5_556
Au3 Sn2 Au1 118.226(13) 3_545 5_556
Au1 Sn2 Au1 78.09(2) 1_556 5_556
Au1 Sn2 Au1 101.91(2) 5 5_556
Au2 Sn2 Au1 118.429(13) 7_566 .
Au2 Sn2 Au1 61.571(13) 3_545 .
Au3 Sn2 Au1 118.226(13) 7_566 .
Au3 Sn2 Au1 61.774(13) 3_545 .
Au1 Sn2 Au1 101.91(2) 1_556 .
Au1 Sn2 Au1 78.09(2) 5 .
Au1 Sn2 Au1 180.0 5_556 .
Au2 Sn2 Sr1 61.11(2) 7_566 .
Au2 Sn2 Sr1 118.89(2) 3_545 .
Au3 Sn2 Sr1 121.57(2) 7_566 .
Au3 Sn2 Sr1 58.43(2) 3_545 .
Au1 Sn2 Sr1 118.97(2) 1_556 .
Au1 Sn2 Sr1 61.03(2) 5 .
Au1 Sn2 Sr1 120.97(2) 5_556 .
Au1 Sn2 Sr1 59.04(2) . .
Au2 Sn2 Sr1 118.89(2) 7_566 5
Au2 Sn2 Sr1 61.11(2) 3_545 5
Au3 Sn2 Sr1 58.43(2) 7_566 5
Au3 Sn2 Sr1 121.57(2) 3_545 5
Au1 Sn2 Sr1 120.97(2) 1_556 5
Au1 Sn2 Sr1 59.03(2) 5 5
Au1 Sn2 Sr1 118.97(2) 5_556 5
Au1 Sn2 Sr1 61.03(2) . 5
Sr1 Sn2 Sr1 99.96(3) . 5
Au2 Sn2 Sr1 61.11(2) 7_566 1_556
Au2 Sn2 Sr1 118.89(2) 3_545 1_556
Au3 Sn2 Sr1 121.57(2) 7_566 1_556
Au3 Sn2 Sr1 58.43(2) 3_545 1_556
Au1 Sn2 Sr1 59.03(2) 1_556 1_556
Au1 Sn2 Sr1 120.97(2) 5 1_556
Au1 Sn2 Sr1 61.03(2) 5_556 1_556
Au1 Sn2 Sr1 118.97(2) . 1_556
Sr1 Sn2 Sr1 80.04(3) . 1_556
Sr1 Sn2 Sr1 180.00(4) 5 1_556
Au2 Sn2 Sr1 118.89(2) 7_566 5_556
Au2 Sn2 Sr1 61.11(2) 3_545 5_556
Au3 Sn2 Sr1 58.43(2) 7_566 5_556
Au3 Sn2 Sr1 121.57(2) 3_545 5_556
Au1 Sn2 Sr1 61.03(2) 1_556 5_556
Au1 Sn2 Sr1 118.97(2) 5 5_556
Au1 Sn2 Sr1 59.03(2) 5_556 5_556
Au1 Sn2 Sr1 120.96(2) . 5_556
Sr1 Sn2 Sr1 180.00(3) . 5_556
Sr1 Sn2 Sr1 80.04(3) 5 5_556
Sr1 Sn2 Sr1 99.96(3) 1_556 5_556
Au3 Sr1 Au3 92.65(4) 3_545 3_544
Au3 Sr1 Sn1 50.71(2) 3_545 7_566
Au3 Sr1 Sn1 112.72(4) 3_544 7_566
Au3 Sr1 Sn1 112.72(4) 3_545 7_565
Au3 Sr1 Sn1 50.71(2) 3_544 7_565
Sn1 Sr1 Sn1 89.63(4) 7_566 7_565
Au3 Sr1 Au1 54.50(2) 3_545 .
Au3 Sr1 Au1 54.50(2) 3_544 .
Sn1 Sr1 Au1 102.78(3) 7_566 .
Sn1 Sr1 Au1 102.78(3) 7_565 .
Au3 Sr1 Au2 146.75(5) 3_545 7_565
Au3 Sr1 Au2 79.905(19) 3_544 7_565
Sn1 Sr1 Au2 160.55(5) 7_566 7_565
Sn1 Sr1 Au2 87.546(18) 7_565 7_565
Au1 Sr1 Au2 96.61(4) . 7_565
Au3 Sr1 Au2 79.905(19) 3_545 7_566
Au3 Sr1 Au2 146.75(5) 3_544 7_566
Sn1 Sr1 Au2 87.546(18) 7_566 7_566
Sn1 Sr1 Au2 160.55(5) 7_565 7_566
Au1 Sr1 Au2 96.61(4) . 7_566
Au2 Sr1 Au2 88.74(4) 7_565 7_566
Au3 Sr1 Au4 84.069(16) 3_545 7_566
Au3 Sr1 Au4 155.09(5) 3_544 7_566
Sn1 Sr1 Au4 47.60(3) 7_566 7_566
Sn1 Sr1 Au4 108.07(5) 7_565 7_566
Au1 Sr1 Au4 135.629(19) . 7_566
Au2 Sr1 Au4 115.54(4) 7_565 7_566
Au2 Sr1 Au4 56.934(19) 7_566 7_566
Au3 Sr1 Au4 155.09(5) 3_545 7_565
Au3 Sr1 Au4 84.069(17) 3_544 7_565
Sn1 Sr1 Au4 108.07(5) 7_566 7_565
Sn1 Sr1 Au4 47.60(3) 7_565 7_565
Au1 Sr1 Au4 135.629(19) . 7_565
Au2 Sr1 Au4 56.934(19) 7_565 7_565
Au2 Sr1 Au4 115.54(4) 7_566 7_565
Au4 Sr1 Au4 88.60(4) 7_566 7_565
Au3 Sr1 Sn1 127.16(3) 3_545 1_455
Au3 Sr1 Sn1 127.16(3) 3_544 1_455
Sn1 Sr1 Sn1 119.28(3) 7_566 1_455
Sn1 Sr1 Sn1 119.28(3) 7_565 1_455
Au1 Sr1 Sn1 118.25(5) . 1_455
Au2 Sr1 Sn1 47.474(19) 7_565 1_455
Au2 Sr1 Sn1 47.474(19) 7_566 1_455
Au4 Sr1 Sn1 72.12(3) 7_566 1_455
Au4 Sr1 Sn1 72.12(3) 7_565 1_455
Au3 Sr1 Au1 97.76(4) 3_545 5
Au3 Sr1 Au1 97.76(4) 3_544 5
Sn1 Sr1 Au1 135.09(2) 7_566 5
Sn1 Sr1 Au1 135.09(2) 7_565 5
Au1 Sr1 Au1 68.51(4) . 5
Au2 Sr1 Au1 52.10(2) 7_565 5
Au2 Sr1 Au1 52.10(2) 7_566 5
Au4 Sr1 Au1 107.16(3) 7_566 5
Au4 Sr1 Au1 107.16(3) 7_565 5
Sn1 Sr1 Au1 49.75(3) 1_455 5
Au3 Sr1 Au4 48.143(19) 3_545 .
Au3 Sr1 Au4 48.143(19) 3_544 .
Sn1 Sr1 Au4 69.54(3) 7_566 .
Sn1 Sr1 Au4 69.54(3) 7_565 .
Au1 Sr1 Au4 47.69(2) . .
Au2 Sr1 Au4 126.81(3) 7_565 .
Au2 Sr1 Au4 126.81(3) 7_566 .
Au4 Sr1 Au4 117.06(3) 7_566 .
Au4 Sr1 Au4 117.06(3) 7_565 .
Sn1 Sr1 Au4 165.94(6) 1_455 .
Au1 Sr1 Au4 116.19(5) 5 .
Au2 Sr2 Au2 180.0 5_565 .
Au2 Sr2 Au3 111.307(18) 5_565 .
Au2 Sr2 Au3 68.693(18) . .
Au2 Sr2 Au3 68.693(18) 5_565 5_565
Au2 Sr2 Au3 111.307(18) . 5_565
Au3 Sr2 Au3 180.0 . 5_565
Au2 Sr2 Au4 94.319(13) 5_565 7_565
Au2 Sr2 Au4 85.681(13) . 7_565
Au3 Sr2 Au4 130.978(10) . 7_565
Au3 Sr2 Au4 49.022(10) 5_565 7_565
Au2 Sr2 Au4 85.681(13) 5_565 3
Au2 Sr2 Au4 94.319(13) . 3
Au3 Sr2 Au4 49.022(10) . 3
Au3 Sr2 Au4 130.978(10) 5_565 3
Au4 Sr2 Au4 180.000(17) 7_565 3
Au2 Sr2 Au4 94.319(13) 5_565 7_566
Au2 Sr2 Au4 85.681(13) . 7_566
Au3 Sr2 Au4 130.978(10) . 7_566
Au3 Sr2 Au4 49.022(10) 5_565 7_566
Au4 Sr2 Au4 85.028(16) 7_565 7_566
Au4 Sr2 Au4 94.972(16) 3 7_566
Au2 Sr2 Au4 85.681(13) 5_565 3_554
Au2 Sr2 Au4 94.319(13) . 3_554
Au3 Sr2 Au4 49.022(10) . 3_554
Au3 Sr2 Au4 130.978(10) 5_565 3_554
Au4 Sr2 Au4 94.972(16) 7_565 3_554
Au4 Sr2 Au4 85.028(16) 3 3_554
Au4 Sr2 Au4 180.000(17) 7_566 3_554
Au2 Sr2 Sn1 134.649(14) 5_565 7_565
Au2 Sr2 Sn1 45.350(14) . 7_565
Au3 Sr2 Sn1 92.849(18) . 7_565
Au3 Sr2 Sn1 87.151(18) 5_565 7_565
Au4 Sr2 Sn1 43.959(19) 7_565 7_565
Au4 Sr2 Sn1 136.041(19) 3 7_565
Au4 Sr2 Sn1 97.688(17) 7_566 7_565
Au4 Sr2 Sn1 82.312(17) 3_554 7_565
Au2 Sr2 Sn1 45.351(14) 5_565 3
Au2 Sr2 Sn1 134.650(14) . 3
Au3 Sr2 Sn1 87.151(18) . 3
Au3 Sr2 Sn1 92.849(18) 5_565 3
Au4 Sr2 Sn1 136.041(19) 7_565 3
Au4 Sr2 Sn1 43.959(19) 3 3
Au4 Sr2 Sn1 82.312(17) 7_566 3
Au4 Sr2 Sn1 97.688(17) 3_554 3
Sn1 Sr2 Sn1 180.0 7_565 3
Au2 Sr2 Sn1 134.649(14) 5_565 7_566
Au2 Sr2 Sn1 45.350(14) . 7_566
Au3 Sr2 Sn1 92.849(18) . 7_566
Au3 Sr2 Sn1 87.151(18) 5_565 7_566
Au4 Sr2 Sn1 97.688(17) 7_565 7_566
Au4 Sr2 Sn1 82.312(17) 3 7_566
Au4 Sr2 Sn1 43.959(19) 7_566 7_566
Au4 Sr2 Sn1 136.041(19) 3_554 7_566
Sn1 Sr2 Sn1 78.33(2) 7_565 7_566
Sn1 Sr2 Sn1 101.67(2) 3 7_566
Au2 Sr2 Sn1 45.351(14) 5_565 3_554
Au2 Sr2 Sn1 134.650(14) . 3_554
Au3 Sr2 Sn1 87.151(18) . 3_554
Au3 Sr2 Sn1 92.849(18) 5_565 3_554
Au4 Sr2 Sn1 82.312(17) 7_565 3_554
Au4 Sr2 Sn1 97.688(17) 3 3_554
Au4 Sr2 Sn1 136.041(19) 7_566 3_554
Au4 Sr2 Sn1 43.959(19) 3_554 3_554
Sn1 Sr2 Sn1 101.67(2) 7_565 3_554
Sn1 Sr2 Sn1 78.33(2) 3 3_554
Sn1 Sr2 Sn1 180.0 7_566 3_554

loop_
_geom_bond_atom_site_label_1
_geom_bond_atom_site_label_2
_geom_bond_distance
_geom_bond_site_symmetry_2
Au1 Au4 2.8118(9) .
Au1 Sn1 2.8560(12) 5_655
Au1 Au2 2.9672(5) 3_544
Au1 Au2 2.9672(5) 3_545
Au1 Au3 2.9984(5) 3_545
Au1 Au3 2.9984(5) 3_544
Au1 Sn2 3.0077(5) 1_554
Au1 Sn2 3.0077(5) .
Au1 Sr1 3.3165(16) .
Au1 Sr1 3.4144(16) 5
Au1 Sr2 3.7314(6) 3_545
Au1 Sr2 3.7314(6) 3_544
Au2 Sn1 2.7034(6) 7_565
Au2 Sn1 2.7034(6) 7_566
Au2 Sn2 2.7766(6) 3
Au2 Au1 2.9672(5) 3
Au2 Au1 2.9672(5) 3_554
Au2 Au4 3.1864(9) .
Au2 Sr2 3.2196(7) .
Au2 Sr1 3.3404(11) 7_666
Au2 Sr1 3.3404(11) 7_665
Au2 Sr1 3.6433(16) .
Au3 Sn1 2.8032(13) 5_665
Au3 Au4 2.8103(5) 3_554
Au3 Au4 2.8103(5) 3
Au3 Sn2 2.8252(7) 3
Au3 Au1 2.9984(5) 3_554
Au3 Au1 2.9984(5) 3
Au3 Sr1 3.2297(10) 3
Au3 Sr1 3.2297(10) 3_554
Au3 Sr2 3.3096(7) .
Au3 Sr1 3.6587(16) 5_565
Au4 Sn1 2.6874(12) .
Au4 Au3 2.8103(5) 3_544
Au4 Au3 2.8103(5) 3_545
Au4 Sr1 3.3447(12) 7_666
Au4 Sr1 3.3447(12) 7_665
Au4 Sr2 3.4567(5) 3_544
Au4 Sr2 3.4567(5) 3_545
Au4 Sr1 3.6082(14) .
Sn1 Au2 2.7034(6) 7_666
Sn1 Au2 2.7034(6) 7_665
Sn1 Au3 2.8032(13) 5_665
Sn1 Au1 2.8560(12) 5_655
Sn1 Sr1 3.3142(13) 7_666
Sn1 Sr1 3.3142(13) 7_665
Sn1 Sr1 3.3750(16) 1_655
Sn1 Sr2 3.6985(9) 3_544
Sn1 Sr2 3.6985(9) 3_545
Sn2 Au2 2.7766(6) 7_566
Sn2 Au2 2.7766(6) 3_545
Sn2 Au3 2.8252(7) 7_566
Sn2 Au3 2.8252(7) 3_545
Sn2 Au1 3.0077(5) 1_556
Sn2 Au1 3.0077(5) 5
Sn2 Au1 3.0077(5) 5_556
Sn2 Sr1 3.6325(12) .
Sn2 Sr1 3.6325(12) 5
Sn2 Sr1 3.6325(12) 1_556
Sn2 Sr1 3.6325(12) 5_556
Sr1 Au3 3.2297(10) 3_545
Sr1 Au3 3.2297(10) 3_544
Sr1 Sn1 3.3142(13) 7_566
Sr1 Sn1 3.3142(13) 7_565
Sr1 Au2 3.3404(11) 7_565
Sr1 Au2 3.3404(10) 7_566
Sr1 Au4 3.3447(12) 7_566
Sr1 Au4 3.3447(12) 7_565
Sr1 Sn1 3.3749(16) 1_455
Sr1 Au1 3.4144(16) 5
Sr2 Au2 3.2195(7) 5_565
Sr2 Au3 3.3097(7) 5_565
Sr2 Au4 3.4567(5) 7_565
Sr2 Au4 3.4567(5) 3
Sr2 Au4 3.4567(5) 7_566
Sr2 Au4 3.4567(5) 3_554
Sr2 Sn1 3.6986(9) 7_565
Sr2 Sn1 3.6986(9) 3
Sr2 Sn1 3.6986(9) 7_566
Sr2 Sn1 3.6986(9) 3_554
